data_4319300
loop_
_publ_author_name
'Long Pan'
'Nengwu Zheng'
'Yonggang Wu'
'Song Han'
'Ruyi Yang'
'Xiaoying Huang'
'Jing Li'

_publ_section_title
;
 Synthesis, Characterization and Structural Transformation of A Condensed
 Rare Earth Metal Coordination Polymer
;
_journal_name_full 'Inorganic Chemistry'
_journal_page_first 828
_journal_page_last 830
_journal_paper_doi 10.1021/ic0007254
_journal_volume 40
_journal_year 2001
_chemical_formula_moiety 'Er4 O30 C48 H36'
_chemical_formula_sum 'C48 H36 Er4 O30'
_chemical_formula_weight 1761.84
_space_group_IT_number 61
_symmetry_cell_setting orthorhombic
_symmetry_space_group_name_Hall '-P 2ac 2ab'
_symmetry_space_group_name_H-M 'P b c a'
_atom_type_scat_source 'International Tables for X-Ray Crystallography Vol.IV '
_audit_creation_date 19-JAN-98
_audit_creation_method from_GCIF_by_our_laboratory
_cell_angle_alpha 90
_cell_angle_beta 90
_cell_angle_gamma 90
_cell_formula_units_Z 8
_cell_length_a 9.661(2)
_cell_length_b 26.224(3)
_cell_length_c 37.863(3)
_cell_measurement_reflns_used 25
_cell_measurement_temperature 293
_cell_measurement_theta_max 18.66
_cell_measurement_theta_min 14.57
_cell_volume 9593(2)
_computing_cell_refinement 'CAD4 (Enraf-Nonius)'
_computing_data_collection 'CAD4 (Enraf-Nonius)'
_computing_data_reduction 'Lorentz-Polarization (MolEN)'
_computing_molecular_graphics 'ORTEP (1989)'
_computing_publication_material GCIF_by_Our_laboratory
_computing_structure_solution 'Patterson (MolEN)'
_diffrn_measurement_device 'Enraf Nonius CAD4'
_diffrn_measurement_method \w/2\q
_diffrn_radiation_type 'Mo K\a'
_diffrn_radiation_wavelength 0.71073
_diffrn_reflns_av_R_equivalents none
_diffrn_reflns_limit_h_max 11
_diffrn_reflns_limit_h_min 0
_diffrn_reflns_limit_k_max 0
_diffrn_reflns_limit_k_min -32
_diffrn_reflns_limit_l_max 46
_diffrn_reflns_limit_l_min 0
_diffrn_reflns_number 10379
_diffrn_reflns_theta_max 26.0
_diffrn_standards_decay_% 5.8
_diffrn_standards_interval_count 120min
_diffrn_standards_number 3
_exptl_absorpt_coefficient_mu 7.13
_exptl_absorpt_correction_T_max 1.0000
_exptl_absorpt_correction_T_min 0.5650
_exptl_absorpt_correction_type 'psi scans(TEXSAN)'
_exptl_crystal_density_diffrn 2.440
_exptl_crystal_size_max 0.50
_exptl_crystal_size_mid 0.05
_exptl_crystal_size_min 0.05
_refine_diff_density_max 2.65
_refine_diff_density_min -1.85
_refine_ls_goodness_of_fit_obs 1.38
_refine_ls_hydrogen_treatment 'Not Refined'
_refine_ls_number_parameters 739
_refine_ls_number_reflns 6288
_refine_ls_R_factor_obs .045
_refine_ls_shift/esd_max 0.007
_refine_ls_structure_factor_coef F
_refine_ls_wR_factor_obs .048
_reflns_number_observed 6288
_reflns_number_total 10379
_reflns_observed_criterion refl_observed_if_I_>3.0_sigma(I)
_cod_data_source_file ic0007254.cif
_cod_data_source_block Er4O30C48H36
_cod_depositor_comments
;
The following automatic conversions were performed:

'_symmetry_cell_setting' tag value 'Orthohombic' was replaced with
'orthorhombic' value as specified in the replacement file
'/home/robertas/cod-tools/perl-scripts/inputs/replacement_values.lst'.

Automatic conversion script
Id: cif_fix_values 3143 2015-03-26 13:38:13Z robertas 

The following automatic conversions were performed:
data name '_geom_angle_publ_falg' replaced with
'_geom_angle_publ_flag' as specified in the replacement file
'/home/antanas/src/cod-tools/trunk/data/replacement-values/replacement_tags.lst'.

data
name '_geom_bond_publ_frag' replaced with '_geom_bond_publ_flag' as
specified in the replacement file
'/home/antanas/src/cod-tools/trunk/data/replacement-values/replacement_tags.lst'.

Automatic conversion script
Id: cif_correct_tags 5005 2017-03-03 11:38:54Z antanas 
;
_cod_original_cell_volume 9593(4)
_cod_original_formula_sum 'Er4 O30 C48 H36'
_cod_database_code 4319300
_refine_ls_weight_scheme w=1/(\s^2^(F))

loop_
_symmetry_equiv_pos_as_xyz
x,y,z
1/2-x,-y,1/2+z
-x,1/2+y,1/2-z
1/2+x,1/2-y,-z
-x,-y,-z
1/2+x,y,1/2-z
x,1/2-y,1/2+z
1/2-x,1/2+y,z

loop_
_atom_site_aniso_label
_atom_site_aniso_U_11
_atom_site_aniso_U_22
_atom_site_aniso_U_33
_atom_site_aniso_U_12
_atom_site_aniso_U_13
_atom_site_aniso_U_23
ER1 .0138(3) .0231(3) .0148(3) .0042(2) .0004(2) -.0001(2)
ER2 .0146(3) .0288(3) .0164(3) -.0035(2) -.0001(2) .0009(2)
ER3 .0155(3) .0084(3) .0133(3) .0002(2) .0009(2) .0006(2)
ER4 .0171(3) .0072(3) .0152(3) .0004(2) .0013(2) -.0001(2)
O1 .020(5) .039(6) .025(5) -.001(4) -.009(4) -.005(4)
O2 .019(5) .032(6) .029(5) .005(4) .005(4) -.003(4)
O3 .022(4) .009(4) .025(5) .003(3) -.011(4) -.009(3)
O4 .032(5) .008(5) .029(5) -.007(4) .008(4) -.003(4)
O5 .023(5) .039(6) .009(4) -.001(4) .002(4) .001(4)
O6 .017(4) .015(5) .026(5) -.004(3) .003(4) .007(4)
O7 .019(5) .040(6) .028(5) -.001(4) -.001(4) .009(4)
O8 .032(5) .034(6) .023(5) .006(5) .006(4) .008(4)
O9 .017(4) .036(6) .021(5) .004(4) -.001(4) -.001(4)
O10 .055(7) .026(6) .039(6) .021(5) .001(5) -.007(5)
O11 .024(5) .031(6) .022(5) .000(4) -.006(4) -.002(4)
O12 .027(5) .030(6) .018(5) -.002(4) .006(4) -.001(4)
O13 .024(5) .046(7) .019(5) .003(5) -.004(4) .003(4)
O14 .026(5) .049(7) .022(5) -.007(5) -.001(4) .001(4)
O15 .024(5) .025(6) .039(6) -.003(4) -.002(4) .015(4)
O16 .025(5) .012(5) .027(5) -.005(4) .002(4) .006(4)
O17 .028(5) .020(5) .017(5) .000(4) -.009(4) -.009(4)
O18 .014(4) .026(5) .021(5) .001(4) .007(4) -.004(4)
O19 .017(4) .034(6) .023(5) .010(4) -.002(4) -.008(4)
O20 .006(4) .035(6) .029(5) .009(4) .002(4) -.000(4)
O21 .028(5) .009(4) .026(5) .004(4) .008(4) -.004(4)
O22 .027(5) .025(5) .023(5) .001(4) -.002(4) -.008(4)
O23 .037(5) .029(6) .022(5) .006(4) .009(4) -.000(4)
O24 .018(5) .040(6) .035(6) .008(4) -.012(4) -.013(5)
O25 .018(4) .025(6) .050(7) .001(4) -.004(4) .003(5)
O26 .028(5) .028(6) .054(7) .003(4) -.003(5) .001(5)
O27 .015(4) .044(6) .028(5) .004(4) .003(4) .002(4)
O28 .029(5) .029(6) .030(5) -.006(4) .001(4) .007(4)
O29 .042(6) .011(5) .062(7) -.001(4) -.015(5) .003(5)
O30 .056(7) .010(5) .066(8) -.004(5) .030(6) -.006(5)
C1 .016(6) .011(7) .018(6) .006(5) .003(5) .002(5)
C2 .016(6) .011(6) .029(7) .002(5) .006(5) -.004(5)
C3 .012(6) .013(7) .036(8) .001(5) -.001(5) -.010(5)
C4 .014(6) .012(6) .023(7) .002(5) .002(5) -.002(5)
C5 .019(6) .006(6) .022(7) -.000(5) -.001(5) -.002(5)
C6 .018(6) .010(6) .029(7) .001(5) .009(5) -.007(5)
C7 .022(6) .019(7) .015(6) .002(5) -.004(5) .001(5)
C8 .018(6) .001(6) .028(7) .001(5) .012(5) .001(5)
C9 .020(7) .013(6) .028(7) -.004(5) .006(6) -.002(5)
C10 .017(6) .016(7) .020(6) -.000(5) .000(5) -.007(5)
C11 .025(7) .025(8) .033(8) .011(6) .007(6) .014(6)
C12 .015(6) .026(7) .015(6) .009(5) .001(5) -.005(5)
C13 .030(7) .012(7) .024(7) -.002(5) .005(6) -.004(5)
C14 .024(7) .023(8) .016(6) .006(5) .001(5) .004(5)
C15 .021(7) .021(8) .029(7) .010(5) .005(6) -.002(5)
C16 .016(6) .013(6) .023(6) .001(5) .002(5) .007(5)
C17 .017(6) .030(8) .017(6) .000(6) .006(5) -.001(5)
C18 .032(7) .015(7) .018(6) -.002(6) .008(6) -.004(5)
C19 .033(7) .023(7) .019(7) .012(6) -.007(6) -.006(5)
C20 .025(7) .018(7) .028(7) .002(6) .004(6) .004(5)
C21 .010(6) .016(7) .017(6) -.004(5) .000(5) -.001(5)
C22 .013(6) .017(7) .023(7) .004(5) -.003(5) -.000(5)
C23 .027(7) .015(7) .024(7) .003(5) -.002(6) -.001(5)
C24 .004(5) .016(7) .043(8) -.002(5) -.003(6) .007(6)
C25 .019(6) .008(6) .017(6) -.000(5) .002(5) -.002(5)
C26 .018(6) .007(6) .017(6) -.000(5) -.004(5) -.003(4)
C27 .011(6) .025(7) .027(7) -.003(5) .004(5) .003(5)
C28 .011(6) .020(7) .020(7) .008(5) -.002(5) .001(5)
C29 .021(6) .005(6) .026(7) -.005(5) -.005(5) -.008(5)
C30 .014(6) .016(7) .024(7) .006(5) -.001(5) .005(5)
C31 .013(6) .018(7) .025(7) .004(5) .002(5) .007(5)
C32 .031(7) .003(6) .020(7) -.002(5) -.010(6) -.001(5)
C33 .025(7) .007(6) .011(6) .003(5) -.002(5) -.005(4)
C34 .010(5) .010(6) .015(6) -.008(4) .006(4) -.001(4)
C35 .008(5) .022(7) .021(7) -.002(5) .002(5) -.002(5)
C36 .018(6) .024(7) .018(6) .004(5) -.004(5) -.006(5)
C37 .023(6) .011(6) .019(6) .004(5) -.000(5) .007(5)
C38 .015(6) .015(7) .036(8) .001(5) .001(5) .002(6)
C39 .021(6) .012(6) .022(6) -.000(5) -.001(5) .003(5)
C40 .013(6) .010(6) .026(7) -.000(5) .001(5) -.004(5)
C41 .019(6) .007(6) .022(7) -.004(5) .000(5) .000(5)
C42 .008(5) .003(6) .033(7) .004(4) .004(5) .001(5)
C43 .010(6) .028(8) .025(7) -.006(5) .002(5) -.009(6)
C44 .010(6) .025(7) .030(8) .001(5) .005(5) -.007(6)
C45 .019(6) .007(6) .021(6) .003(5) -.001(5) -.001(5)
C46 .007(6) .020(7) .040(8) -.003(5) -.005(5) -.005(6)
C47 .022(7) .009(6) .020(6) -.000(5) .002(5) -.002(5)
C48 .037(8) .008(7) .024(7) .004(5) .007(6) -.011(5)

loop_
_atom_site_label
_atom_site_fract_x
_atom_site_fract_y
_atom_site_fract_z
_atom_site_occupancy
_atom_site_U_iso_or_equiv
_atom_site_thermal_displace_type
ER1 0.96414(6) 0.23900(2) 0.74371(1) 1.0000 0.0172(1) Uani
ER2 0.91009(6) 0.00745(2) 0.74649(1) 1.0000 0.0199(1) Uani
ER3 0.22730(5) 0.10625(2) 0.49798(1) 1.0000 0.0124(1) Uani
ER4 0.72317(5) 0.14686(2) 0.49846(1) 1.0000 0.0132(1) Uani
O1 1.1056(9) 0.2680(4) 0.7852(2) 1.0000 0.028(3) Uani
O2 1.3223(9) 0.2600(4) 0.8031(2) 1.0000 0.027(3) Uani
O3 1.1136(8) 0.3239(3) 0.9748(2) 1.0000 0.019(2) Uani
O4 0.8927(9) 0.3203(3) 0.9573(2) 1.0000 0.023(2) Uani
O5 0.8815(8) 0.1559(3) 0.7221(2) 1.0000 0.024(3) Uani
O6 1.0026(8) 0.0848(3) 0.7240(2) 1.0000 0.019(2) Uani
O7 0.8837(9) 0.1444(4) 0.5397(2) 1.0000 0.029(3) Uani
O8 1.078(1) 0.1004(4) 0.5419(2) 1.0000 0.029(3) Uani
O9 1.0505(9) 0.3202(3) 0.7251(2) 1.0000 0.025(3) Uani
O10 0.918(1) 0.3883(4) 0.7303(3) 1.0000 0.040(3) Uani
O11 0.8698(9) 0.3952(3) 0.5473(2) 1.0000 0.026(3) Uani
O12 1.0642(9) 0.3513(3) 0.5436(2) 1.0000 0.025(3) Uani
O13 0.7791(9) 0.0212(4) 0.6980(2) 1.0000 0.030(3) Uani
O14 0.5611(10) 0.0314(4) 0.7122(2) 1.0000 0.032(3) Uani
O15 0.3950(9) 0.0726(3) 0.5354(3) 1.0000 0.029(3) Uani
O16 0.6217(9) 0.0760(3) 0.5224(2) 1.0000 0.021(2) Uani
O17 0.3360(9) 0.1748(3) 0.5241(2) 1.0000 0.021(2) Uani
O18 0.5570(8) 0.1763(3) 0.5416(2) 1.0000 0.020(2) Uani
O19 0.3225(8) 0.2014(4) 0.7160(2) 1.0000 0.025(3) Uani
O20 0.1121(8) 0.2200(3) 0.6967(2) 1.0000 0.024(3) Uani
O21 0.8267(9) 0.0788(3) 0.4721(2) 1.0000 0.021(2) Uani
O22 1.0541(9) 0.0746(3) 0.4608(2) 1.0000 0.025(3) Uani
O23 0.907(1) 0.0201(3) 0.2839(2) 1.0000 0.029(3) Uani
O24 0.6862(9) 0.0288(4) 0.2955(3) 1.0000 0.031(3) Uani
O25 0.8293(9) 0.3061(4) 0.7714(3) 1.0000 0.031(3) Uani
O26 1.093(1) 0.1670(4) 0.7700(3) 1.0000 0.036(3) Uani
O27 0.7848(9) 0.0764(4) 0.7718(2) 1.0000 0.029(3) Uani
O28 0.8445(10) -0.0760(3) 0.7276(3) 1.0000 0.030(3) Uani
O29 0.224(1) 0.0170(3) 0.4945(3) 1.0000 0.039(3) Uani
O30 0.722(1) 0.2343(3) 0.4996(3) 1.0000 0.044(3) Uani
C1 1.199(1) 0.2704(4) 0.8087(3) 1.0000 0.015(3) Uani
C2 1.155(1) 0.2844(5) 0.8462(3) 1.0000 0.019(3) Uani
C3 1.244(1) 0.2784(5) 0.8736(4) 1.0000 0.020(3) Uani
C4 1.201(1) 0.2891(4) 0.9077(3) 1.0000 0.016(3) Uani
C5 1.066(1) 0.3056(4) 0.9144(3) 1.0000 0.016(3) Uani
C6 0.977(1) 0.3129(4) 0.8859(3) 1.0000 0.019(3) Uani
C7 1.020(1) 0.3035(5) 0.8515(3) 1.0000 0.019(3) Uani
C8 1.019(1) 0.3184(4) 0.9511(3) 1.0000 0.016(3) Uani
C9 0.942(1) 0.1210(5) 0.7072(3) 1.0000 0.020(3) Uani
C10 0.951(1) 0.1200(4) 0.6680(3) 1.0000 0.018(3) Uani
C11 1.044(1) 0.0877(5) 0.6510(4) 1.0000 0.028(4) Uani
C12 1.055(1) 0.0885(5) 0.6148(3) 1.0000 0.018(3) Uani
C13 0.968(1) 0.1200(4) 0.5947(3) 1.0000 0.022(3) Uani
C14 0.873(1) 0.1522(5) 0.6118(3) 1.0000 0.021(3) Uani
C15 0.865(1) 0.1527(5) 0.6493(3) 1.0000 0.024(4) Uani
C16 0.977(1) 0.1220(4) 0.5561(3) 1.0000 0.017(3) Uani
C17 0.985(1) 0.3574(5) 0.7121(3) 1.0000 0.021(3) Uani
C18 0.988(1) 0.3642(5) 0.6735(3) 1.0000 0.022(3) Uani
C19 0.898(1) 0.3981(5) 0.6571(3) 1.0000 0.025(4) Uani
C20 0.895(1) 0.4023(5) 0.6203(3) 1.0000 0.024(4) Uani
C21 0.982(1) 0.3714(4) 0.6002(3) 1.0000 0.014(3) Uani
C22 1.075(1) 0.3385(5) 0.6161(3) 1.0000 0.018(3) Uani
C23 1.074(1) 0.3341(5) 0.6527(3) 1.0000 0.022(3) Uani
C24 0.972(1) 0.3733(5) 0.5609(4) 1.0000 0.021(3) Uani
C25 0.654(1) 0.0296(4) 0.6902(3) 1.0000 0.015(3) Uani
C26 0.621(1) 0.0379(4) 0.6517(3) 1.0000 0.014(3) Uani
C27 0.722(1) 0.0321(5) 0.6251(3) 1.0000 0.021(3) Uani
C28 0.690(1) 0.0419(5) 0.5909(3) 1.0000 0.017(3) Uani
C29 0.554(1) 0.0548(4) 0.5809(3) 1.0000 0.017(3) Uani
C30 0.455(1) 0.0587(5) 0.6074(3) 1.0000 0.018(3) Uani
C31 0.488(1) 0.0509(5) 0.6425(3) 1.0000 0.019(3) Uani
C32 0.521(1) 0.0688(4) 0.5427(3) 1.0000 0.018(3) Uani
C33 0.427(1) 0.1794(4) 0.5473(3) 1.0000 0.014(3) Uani
C34 0.381(1) 0.1886(4) 0.5851(3) 1.0000 0.012(3) Uani
C35 0.467(1) 0.1799(5) 0.6135(3) 1.0000 0.017(3) Uani
C36 0.420(1) 0.1861(5) 0.6481(3) 1.0000 0.020(3) Uani
C37 0.287(1) 0.2012(4) 0.6547(3) 1.0000 0.018(3) Uani
C38 0.199(1) 0.2098(5) 0.6263(4) 1.0000 0.022(3) Uani
C39 0.245(1) 0.2042(5) 0.5914(3) 1.0000 0.018(3) Uani
C40 0.236(1) 0.2085(4) 0.6915(3) 1.0000 0.017(3) Uani
C41 0.929(1) 0.0724(4) 0.4516(3) 1.0000 0.016(3) Uani
C42 0.899(1) 0.0605(4) 0.4131(3) 1.0000 0.015(3) Uani
C43 1.006(1) 0.0590(5) 0.3894(3) 1.0000 0.021(4) Uani
C44 0.981(1) 0.0497(5) 0.3540(4) 1.0000 0.022(4) Uani
C45 0.847(1) 0.0432(4) 0.3425(3) 1.0000 0.016(3) Uani
C46 0.740(1) 0.0450(5) 0.3667(4) 1.0000 0.022(4) Uani
C47 0.763(1) 0.0522(4) 0.4027(3) 1.0000 0.017(3) Uani
C48 0.813(1) 0.0308(5) 0.3046(3) 1.0000 0.023(4) Uani
H1 1.35445(0) 0.26833(0) 0.86808(0) 1.0000 0.02452(0) Uiso
H2 1.26252(0) 0.28266(0) 0.92728(0) 1.0000 0.01930(0) Uiso
H3 0.89037(0) 0.32015(0) 0.89474(0) 1.0000 0.02171(0) Uiso
H4 0.95326(0) 0.30100(0) 0.83589(0) 1.0000 0.02263(0) Uiso
H5 1.10518(0) 0.06563(0) 0.66532(0) 1.0000 0.08486(0) Uiso
H6 1.08783(0) 0.06060(0) 0.59883(0) 1.0000 0.01945(0) Uiso
H7 0.82628(0) 0.17360(0) 0.59586(0) 1.0000 0.02636(0) Uiso
H8 0.79732(0) 0.17415(0) 0.66105(0) 1.0000 0.02836(0) Uiso
H9 0.83683(0) 0.41852(0) 0.67078(0) 1.0000 0.02757(0) Uiso
H10 0.83414(0) 0.42641(0) 0.60922(0) 1.0000 0.03011(0) Uiso
H11 1.13043(0) 0.31221(0) 0.60332(0) 1.0000 0.01715(0) Uiso
H12 1.13585(0) 0.31056(0) 0.66409(0) 1.0000 0.02396(0) Uiso
H13 0.79974(0) 0.01602(0) 0.63346(0) 1.0000 0.02510(0) Uiso
H14 0.75368(0) 0.03384(0) 0.57604(0) 1.0000 0.02009(0) Uiso
H15 0.37223(0) 0.07421(0) 0.59640(0) 1.0000 0.02062(0) Uiso
H16 0.41868(0) 0.05131(0) 0.65764(0) 1.0000 0.02426(0) Uiso
H17 0.52927(0) 0.16600(0) 0.60308(0) 1.0000 0.01514(0) Uiso
H18 0.47744(0) 0.19142(0) 0.66522(0) 1.0000 0.01973(0) Uiso
H19 0.12840(0) 0.22455(0) 0.62788(0) 1.0000 0.02622(0) Uiso
H20 0.19238(0) 0.20431(0) 0.57193(0) 1.0000 0.02065(0) Uiso
H21 1.09918(0) 0.07176(0) 0.39289(0) 1.0000 0.02737(0) Uiso
H22 1.05774(0) 0.04691(0) 0.33794(0) 1.0000 0.02412(0) Uiso
H23 0.64642(0) 0.03288(0) 0.36041(0) 1.0000 0.02591(0) Uiso
H24 0.68771(0) 0.06132(0) 0.42298(0) 1.0000 0.02118(0) Uiso
H25 0.86552(0) 0.32494(0) 0.76822(0) 1.0000 0.03389(0) Uiso
H26 0.80673(0) 0.29468(0) 0.78597(0) 1.0000 0.03389(0) Uiso
H27 1.19274(0) 0.17603(0) 0.78096(0) 1.0000 0.05066(0) Uiso
H28 1.09389(0) 0.14106(0) 0.77040(0) 1.0000 0.03182(0) Uiso
H29 0.71114(0) 0.06848(0) 0.78759(0) 1.0000 0.03496(0) Uiso
H30 0.80662(0) 0.10951(0) 0.76547(0) 1.0000 0.03496(0) Uiso
H31 0.90527(0) -0.08813(0) 0.72979(0) 1.0000 0.03498(0) Uiso
H32 0.78368(0) -0.11183(0) 0.73455(0) 1.0000 0.03498(0) Uiso
H33 0.28770(0) -0.00283(0) 0.50818(0) 1.0000 0.04546(0) Uiso
H34 0.16159(0) 0.00001(0) 0.47903(0) 1.0000 0.04546(0) Uiso
H35 0.78091(0) 0.25230(0) 0.51509(0) 1.0000 0.05413(0) Uiso
H36 0.66129(0) 0.25265(0) 0.48415(0) 1.0000 0.05413(0) Uiso

loop_
_geom_angle_atom_site_label_1
_geom_angle_atom_site_label_2
_geom_angle_atom_site_label_3
_geom_angle
_geom_angle_site_symmetry_1
_geom_angle_site_symmetry_2
_geom_angle_site_symmetry_3
_geom_angle_publ_flag
O1 ER1 O2 146.0(3) 1_555 . 6_456 Yes
O1 ER1 O5 137.7(3) 1_555 . 1_555 Yes
O1 ER1 O9 71.9(3) 1_555 . 1_555 Yes
O1 ER1 O19 92.5(3) 1_555 . 6_556 Yes
O1 ER1 O20 103.6(3) 1_555 . 1_655 Yes
O1 ER1 O25 77.1(3) 1_555 . 1_555 Yes
O1 ER1 O26 70.5(3) 1_555 . 1_555 Yes
O2 ER1 O5 76.3(3) 6_456 . 1_555 Yes
O2 ER1 O9 76.6(3) 6_456 . 1_555 Yes
O2 ER1 O19 105.2(3) 6_456 . 6_556 Yes
O2 ER1 O20 80.2(3) 6_456 . 1_655 Yes
O2 ER1 O25 80.7(3) 6_456 . 1_555 Yes
O2 ER1 O26 142.3(3) 6_456 . 1_555 Yes
O5 ER1 O9 143.5(3) 1_555 . 1_555 Yes
O5 ER1 O19 69.1(3) 1_555 . 6_556 Yes
O5 ER1 O20 75.9(3) 1_555 . 1_655 Yes
O5 ER1 O25 127.7(3) 1_555 . 1_555 Yes
O5 ER1 O26 67.7(3) 1_555 . 1_555 Yes
O9 ER1 O19 142.4(3) 1_555 . 6_556 Yes
O9 ER1 O20 75.7(3) 1_555 . 1_655 Yes
O9 ER1 O25 70.6(3) 1_555 . 1_555 Yes
O9 ER1 O26 128.6(3) 1_555 . 1_555 Yes
O19 ER1 O20 141.9(3) 6_556 . 1_655 Yes
O19 ER1 O25 72.7(3) 6_556 . 1_555 Yes
O19 ER1 O26 72.6(3) 6_556 . 1_555 Yes
O20 ER1 O25 144.3(3) 1_655 . 1_555 Yes
O20 ER1 O26 80.6(3) 1_655 . 1_555 Yes
O25 ER1 O26 130.6(3) 1_555 . 1_555 Yes
O6 ER2 O13 77.5(3) 1_555 . 1_555 Yes
O6 ER2 O14 76.4(3) 1_555 . 6_556 Yes
O6 ER2 O23 78.1(3) 1_555 . 5_756 Yes
O6 ER2 O24 143.1(3) 1_555 . 2_655 Yes
O6 ER2 O27 71.7(3) 1_555 . 1_555 Yes
O6 ER2 O28 140.8(3) 1_555 . 1_555 Yes
O13 ER2 O14 153.1(4) 1_555 . 6_556 Yes
O13 ER2 O23 94.3(3) 1_555 . 5_756 Yes
O13 ER2 O24 120.0(3) 1_555 . 2_655 Yes
O13 ER2 O27 85.5(3) 1_555 . 1_555 Yes
O13 ER2 O28 75.8(3) 1_555 . 1_555 Yes
O14 ER2 O23 86.3(3) 6_556 . 5_756 Yes
O14 ER2 O24 79.3(3) 6_556 . 2_655 Yes
O14 ER2 O27 80.6(3) 6_556 . 1_555 Yes
O14 ER2 O28 130.0(3) 6_556 . 1_555 Yes
O23 ER2 O24 127.4(3) 5_756 . 2_655 Yes
O23 ER2 O27 149.1(3) 5_756 . 1_555 Yes
O23 ER2 O28 76.0(3) 5_756 . 1_555 Yes
O24 ER2 O27 77.4(3) 2_655 . 1_555 Yes
O24 ER2 O28 75.8(3) 2_655 . 1_555 Yes
O27 ER2 O28 133.1(3) 1_555 . 1_555 Yes
O3 ER3 O8 91.7(3) 7_454 . 1_455 Yes
O3 ER3 O11 90.9(3) 7_454 . 4_456 Yes
O3 ER3 O15 149.7(3) 7_454 . 1_555 Yes
O3 ER3 O17 76.2(3) 7_454 . 1_555 Yes
O3 ER3 O22 73.3(3) 7_454 . 1_455 Yes
O3 ER3 O29 139.9(3) 7_454 . 1_555 Yes
O8 ER3 O11 174.6(3) 1_455 . 4_456 Yes
O8 ER3 O15 88.3(3) 1_455 . 1_555 Yes
O8 ER3 O17 91.7(3) 1_455 . 1_555 Yes
O8 ER3 O22 87.8(3) 1_455 . 1_455 Yes
O8 ER3 O29 88.0(4) 1_455 . 1_555 Yes
O11 ER3 O15 91.9(3) 4_456 . 1_555 Yes
O11 ER3 O17 93.6(3) 4_456 . 1_555 Yes
O11 ER3 O22 88.4(3) 4_456 . 1_455 Yes
O11 ER3 O29 86.9(4) 4_456 . 1_555 Yes
O15 ER3 O17 73.5(3) 1_555 . 1_555 Yes
O15 ER3 O22 137.0(3) 1_555 . 1_455 Yes
O15 ER3 O29 70.4(3) 1_555 . 1_555 Yes
O17 ER3 O22 149.4(3) 1_555 . 1_455 Yes
O17 ER3 O29 143.9(3) 1_555 . 1_555 Yes
O22 ER3 O29 66.6(3) 1_455 . 1_555 Yes
O4 ER4 O7 89.5(3) 7_554 . 1_555 Yes
O4 ER4 O12 89.9(3) 7_554 . 4_456 Yes
O4 ER4 O16 146.6(3) 7_554 . 1_555 Yes
O4 ER4 O18 140.5(3) 7_554 . 1_555 Yes
O4 ER4 O21 72.5(3) 7_554 . 1_555 Yes
O4 ER4 O30 70.2(3) 7_554 . 1_555 Yes
O7 ER4 O12 179.0(3) 1_555 . 4_456 Yes
O7 ER4 O16 89.8(3) 1_555 . 1_555 Yes
O7 ER4 O18 89.9(3) 1_555 . 1_555 Yes
O7 ER4 O21 88.8(3) 1_555 . 1_555 Yes
O7 ER4 O30 91.2(4) 1_555 . 1_555 Yes
O12 ER4 O16 90.3(3) 4_456 . 1_555 Yes
O12 ER4 O18 91.1(3) 4_456 . 1_555 Yes
O12 ER4 O21 90.4(3) 4_456 . 1_555 Yes
O12 ER4 O30 89.2(4) 4_456 . 1_555 Yes
O16 ER4 O18 73.0(3) 1_555 . 1_555 Yes
O16 ER4 O21 74.1(3) 1_555 . 1_555 Yes
O16 ER4 O30 143.3(4) 1_555 . 1_555 Yes
O18 ER4 O21 147.0(3) 1_555 . 1_555 Yes
O18 ER4 O30 70.3(4) 1_555 . 1_555 Yes
O21 ER4 O30 142.6(4) 1_555 . 1_555 Yes
ER1 O1 C1 162.2(8) 1_555 . 1_555 Yes
ER1 O2 C1 139.1(8) 6_556 . 1_555 Yes
ER3 O3 C8 133.7(7) 7_655 . 1_555 Yes
ER4 O4 C8 143.1(8) 7_555 . 1_555 Yes
ER1 O5 C9 131.2(8) 1_555 . 1_555 Yes
ER2 O6 C9 129.7(7) 1_555 . 1_555 Yes
ER4 O7 C16 151.7(9) 1_555 . 1_555 Yes
ER3 O8 C16 143.5(8) 1_655 . 1_555 Yes
ER1 O9 C17 129.0(8) 1_555 . 1_555 Yes
ER3 O11 C24 143.7(9) 4_556 . 1_555 Yes
ER4 O12 C24 149.7(9) 4_556 . 1_555 Yes
ER2 O13 C25 139.0(8) 1_555 . 1_555 Yes
ER2 O14 C25 160.9(9) 6_456 . 1_555 Yes
ER3 O15 C32 147.3(8) 1_555 . 1_555 Yes
ER4 O16 C32 134.3(7) 1_555 . 1_555 Yes
ER3 O17 C33 134.3(7) 1_555 . 1_555 Yes
ER4 O18 C33 142.0(7) 1_555 . 1_555 Yes
ER1 O19 C40 145.9(8) 6_456 . 1_555 Yes
ER1 O20 C40 139.3(8) 1_455 . 1_555 Yes
ER4 O21 C41 135.6(7) 1_555 . 1_555 Yes
ER3 O22 C41 150.4(8) 1_655 . 1_555 Yes
ER2 O23 C48 170.7(9) 5_756 . 1_555 Yes
ER2 O24 C48 129.0(9) 2_654 . 1_555 Yes
O1 C1 O2 123(1) 1_555 . 1_555 Yes
O1 C1 C2 118(1) 1_555 . 1_555 Yes
O2 C1 C2 119(1) 1_555 . 1_555 Yes
C1 C2 C3 120(1) 1_555 . 1_555 Yes
C1 C2 C7 119(1) 1_555 . 1_555 Yes
C3 C2 C7 121(1) 1_555 . 1_555 Yes
C2 C3 C4 120(1) 1_555 . 1_555 Yes
C3 C4 C5 121(1) 1_555 . 1_555 Yes
C4 C5 C6 119(1) 1_555 . 1_555 Yes
C4 C5 C8 122(1) 1_555 . 1_555 Yes
C6 C5 C8 120(1) 1_555 . 1_555 Yes
C5 C6 C7 121(1) 1_555 . 1_555 Yes
C2 C7 C6 119(1) 1_555 . 1_555 Yes
O3 C8 O4 124(1) 1_555 . 1_555 Yes
O3 C8 C5 117(1) 1_555 . 1_555 Yes
O4 C8 C5 119(1) 1_555 . 1_555 Yes
O5 C9 O6 123(1) 1_555 . 1_555 Yes
O5 C9 C10 120(1) 1_555 . 1_555 Yes
O6 C9 C10 117(1) 1_555 . 1_555 Yes
C9 C10 C11 121(1) 1_555 . 1_555 Yes
C9 C10 C15 118(1) 1_555 . 1_555 Yes
C11 C10 C15 122(1) 1_555 . 1_555 Yes
C10 C11 C12 120(1) 1_555 . 1_555 Yes
C11 C12 C13 121(1) 1_555 . 1_555 Yes
C12 C13 C14 119(1) 1_555 . 1_555 Yes
C12 C13 C16 122(1) 1_555 . 1_555 Yes
C14 C13 C16 118(1) 1_555 . 1_555 Yes
C13 C14 C15 120(1) 1_555 . 1_555 Yes
C10 C15 C14 118(1) 1_555 . 1_555 Yes
O7 C16 O8 124(1) 1_555 . 1_555 Yes
O7 C16 C13 119(1) 1_555 . 1_555 Yes
O8 C16 C13 117(1) 1_555 . 1_555 Yes
O9 C17 O10 123(1) 1_555 . 1_555 Yes
O9 C17 C18 118(1) 1_555 . 1_555 Yes
O10 C17 C18 119(1) 1_555 . 1_555 Yes
C17 C18 C19 121(1) 1_555 . 1_555 Yes
C17 C18 C23 120(1) 1_555 . 1_555 Yes
C19 C18 C23 119(1) 1_555 . 1_555 Yes
C18 C19 C20 121(1) 1_555 . 1_555 Yes
C19 C20 C21 119(1) 1_555 . 1_555 Yes
C20 C21 C22 121(1) 1_555 . 1_555 Yes
C20 C21 C24 119(1) 1_555 . 1_555 Yes
C22 C21 C24 120(1) 1_555 . 1_555 Yes
C21 C22 C23 119(1) 1_555 . 1_555 Yes
C18 C23 C22 121(1) 1_555 . 1_555 Yes
O11 C24 O12 124(1) 1_555 . 1_555 Yes
O11 C24 C21 118(1) 1_555 . 1_555 Yes
O12 C24 C21 118(1) 1_555 . 1_555 Yes
O13 C25 O14 123(1) 1_555 . 1_555 Yes
O13 C25 C26 117(1) 1_555 . 1_555 Yes
O14 C25 C26 119(1) 1_555 . 1_555 Yes
C25 C26 C27 122(1) 1_555 . 1_555 Yes
C25 C26 C31 119(1) 1_555 . 1_555 Yes
C27 C26 C31 120(1) 1_555 . 1_555 Yes
C26 C27 C28 120(1) 1_555 . 1_555 Yes
C27 C28 C29 121(1) 1_555 . 1_555 Yes
C28 C29 C30 118(1) 1_555 . 1_555 Yes
C28 C29 C32 121(1) 1_555 . 1_555 Yes
C30 C29 C32 121(1) 1_555 . 1_555 Yes
C29 C30 C31 122(1) 1_555 . 1_555 Yes
C26 C31 C30 120(1) 1_555 . 1_555 Yes
O15 C32 O16 127(1) 1_555 . 1_555 Yes
O15 C32 C29 116(1) 1_555 . 1_555 Yes
O16 C32 C29 117(1) 1_555 . 1_555 Yes
O17 C33 O18 125(1) 1_555 . 1_555 Yes
O17 C33 C34 118(1) 1_555 . 1_555 Yes
O18 C33 C34 117(1) 1_555 . 1_555 Yes
C33 C34 C35 122(1) 1_555 . 1_555 Yes
C33 C34 C39 119(1) 1_555 . 1_555 Yes
C35 C34 C39 119(1) 1_555 . 1_555 Yes
C34 C35 C36 121(1) 1_555 . 1_555 Yes
C35 C36 C37 121(1) 1_555 . 1_555 Yes
C36 C37 C38 119(1) 1_555 . 1_555 Yes
C36 C37 C40 122(1) 1_555 . 1_555 Yes
C38 C37 C40 120(1) 1_555 . 1_555 Yes
C37 C38 C39 121(1) 1_555 . 1_555 Yes
C34 C39 C38 119(1) 1_555 . 1_555 Yes
O19 C40 O20 123(1) 1_555 . 1_555 Yes
O19 C40 C37 117(1) 1_555 . 1_555 Yes
O20 C40 C37 120(1) 1_555 . 1_555 Yes
O21 C41 O22 125(1) 1_555 . 1_555 Yes
O21 C41 C42 118(1) 1_555 . 1_555 Yes
O22 C41 C42 117(1) 1_555 . 1_555 Yes
C41 C42 C43 119(1) 1_555 . 1_555 Yes
C41 C42 C47 119(1) 1_555 . 1_555 Yes
C43 C42 C47 121(1) 1_555 . 1_555 Yes
C42 C43 C44 121(1) 1_555 . 1_555 Yes
C43 C44 C45 119(1) 1_555 . 1_555 Yes
C44 C45 C46 119(1) 1_555 . 1_555 Yes
C44 C45 C48 122(1) 1_555 . 1_555 Yes
C46 C45 C48 119(1) 1_555 . 1_555 Yes
C45 C46 C47 122(1) 1_555 . 1_555 Yes
C42 C47 C46 117(1) 1_555 . 1_555 Yes
O23 C48 O24 122(1) 1_555 . 1_555 Yes
O23 C48 C45 119(1) 1_555 . 1_555 Yes
O24 C48 C45 118(1) 1_555 . 1_555 Yes

loop_
_geom_bond_atom_site_label_1
_geom_bond_atom_site_label_2
_geom_bond_distance
_geom_bond_site_symmetry_1
_geom_bond_site_symmetry_2
_geom_bond_publ_flag
ER1 O1 2.218(9) . 1_555 Yes
ER1 O2 2.306(9) . 6_456 Yes
ER1 O5 2.461(9) . 1_555 Yes
ER1 O9 2.393(9) . 1_555 Yes
ER1 O19 2.274(9) . 6_556 Yes
ER1 O20 2.336(9) . 1_655 Yes
ER1 O25 2.427(9) . 1_555 Yes
ER1 O26 2.47(1) . 1_555 Yes
ER2 O6 2.376(8) . 1_555 Yes
ER2 O13 2.260(9) . 1_555 Yes
ER2 O14 2.228(9) . 6_556 Yes
ER2 O23 2.226(9) . 5_756 Yes
ER2 O24 2.28(1) . 2_655 Yes
ER2 O27 2.377(9) . 1_555 Yes
ER2 O28 2.387(9) . 1_555 Yes
ER3 O3 2.310(8) . 7_454 Yes
ER3 O8 2.206(9) . 1_455 Yes
ER3 O11 2.198(9) . 4_456 Yes
ER3 O15 2.326(9) . 1_555 Yes
ER3 O17 2.303(8) . 1_555 Yes
ER3 O22 2.340(9) . 1_455 Yes
ER3 O29 2.344(9) . 1_555 Yes
ER4 O4 2.420(9) . 7_554 Yes
ER4 O7 2.201(9) . 1_555 Yes
ER4 O12 2.214(9) . 4_456 Yes
ER4 O16 2.287(8) . 1_555 Yes
ER4 O18 2.417(8) . 1_555 Yes
ER4 O21 2.277(8) . 1_555 Yes
ER4 O30 2.293(9) . 1_555 Yes
O1 C1 1.27(1) . 1_555 Yes
O2 C1 1.24(1) . 1_555 Yes
O3 C8 1.29(1) . 1_555 Yes
O4 C8 1.24(1) . 1_555 Yes
O5 C9 1.23(2) . 1_555 Yes
O6 C9 1.28(1) . 1_555 Yes
O7 C16 1.24(1) . 1_555 Yes
O8 C16 1.25(2) . 1_555 Yes
O9 C17 1.26(2) . 1_555 Yes
O10 C17 1.25(2) . 1_555 Yes
O11 C24 1.26(1) . 1_555 Yes
O12 C24 1.25(1) . 1_555 Yes
O13 C25 1.26(1) . 1_555 Yes
O14 C25 1.23(1) . 1_555 Yes
O15 C32 1.25(2) . 1_555 Yes
O16 C32 1.25(2) . 1_555 Yes
O17 C33 1.25(1) . 1_555 Yes
O18 C33 1.28(1) . 1_555 Yes
O19 C40 1.26(1) . 1_555 Yes
O20 C40 1.25(1) . 1_555 Yes
O21 C41 1.27(1) . 1_555 Yes
O22 C41 1.26(1) . 1_555 Yes
O23 C48 1.24(2) . 1_555 Yes
O24 C48 1.27(2) . 1_555 Yes
C1 C2 1.53(2) . 1_555 Yes
C2 C3 1.36(2) . 1_555 Yes
C2 C7 1.41(2) . 1_555 Yes
C3 C4 1.39(2) . 1_555 Yes
C4 C5 1.39(2) . 1_555 Yes
C5 C6 1.40(2) . 1_555 Yes
C5 C8 1.50(2) . 1_555 Yes
C6 C7 1.39(2) . 1_555 Yes
C9 C10 1.48(2) . 1_555 Yes
C10 C11 1.39(2) . 1_555 Yes
C10 C15 1.39(2) . 1_555 Yes
C11 C12 1.37(2) . 1_555 Yes
C12 C13 1.40(2) . 1_555 Yes
C13 C14 1.40(2) . 1_555 Yes
C13 C16 1.46(2) . 1_555 Yes
C14 C15 1.42(2) . 1_555 Yes
C17 C18 1.47(2) . 1_555 Yes
C18 C19 1.39(2) . 1_555 Yes
C18 C23 1.39(2) . 1_555 Yes
C19 C20 1.40(2) . 1_555 Yes
C20 C21 1.39(2) . 1_555 Yes
C21 C22 1.39(2) . 1_555 Yes
C21 C24 1.49(2) . 1_555 Yes
C22 C23 1.39(2) . 1_555 Yes
C25 C26 1.51(2) . 1_555 Yes
C26 C27 1.41(2) . 1_555 Yes
C26 C31 1.37(2) . 1_555 Yes
C27 C28 1.35(2) . 1_555 Yes
C28 C29 1.41(2) . 1_555 Yes
C29 C30 1.39(2) . 1_555 Yes
C29 C32 1.53(2) . 1_555 Yes
C30 C31 1.38(2) . 1_555 Yes
C33 C34 1.52(2) . 1_555 Yes
C34 C35 1.38(2) . 1_555 Yes
C34 C39 1.40(2) . 1_555 Yes
C35 C36 1.39(2) . 1_555 Yes
C36 C37 1.36(2) . 1_555 Yes
C37 C38 1.39(2) . 1_555 Yes
C37 C40 1.49(2) . 1_555 Yes
C38 C39 1.40(2) . 1_555 Yes
C41 C42 1.52(2) . 1_555 Yes
C42 C43 1.37(2) . 1_555 Yes
C42 C47 1.38(2) . 1_555 Yes
C43 C44 1.38(2) . 1_555 Yes
C44 C45 1.38(2) . 1_555 Yes
C45 C46 1.38(2) . 1_555 Yes
C45 C48 1.51(2) . 1_555 Yes
C46 C47 1.40(2) . 1_555 Yes
